data_4127937
loop_
_publ_author_name
'Xu, Jiancong'
'Chen, Jingjing'
'Gao, Feng'
'Xie, Shuguang'
'Xu, Xiaohua'
'Jin, Zhong'
'Yu, Jin-Quan'

_publ_section_title
;
 Sequential Functionalization of meta-C-H and ipso-C-O Bonds of Phenols.
;
_journal_issue 5
_journal_name_full 'Journal of the American Chemical Society'
_journal_page_first 1903
_journal_page_last 1907
_journal_paper_doi 10.1021/jacs.8b13403
_journal_volume 141
_journal_year 2019
_chemical_formula_sum 'C19 H20 O4'
_chemical_formula_weight 312.35
_space_group_crystal_system monoclinic
_space_group_IT_number 14
_space_group_name_Hall '-P 2ybc'
_space_group_name_H-M_alt 'P 1 21/c 1'
_symmetry_space_group_name_Hall '-P 2ybc'
_symmetry_space_group_name_H-M 'P 1 21/c 1'
_atom_sites_solution_hydrogens geom
_audit_creation_method SHELXL-2014/8
_cell_angle_alpha 90
_cell_angle_beta 95.38(3)
_cell_angle_gamma 90
_cell_formula_units_Z 4
_cell_length_a 13.280(3)
_cell_length_b 20.622(4)
_cell_length_c 5.7279(11)
_cell_measurement_reflns_used 3909
_cell_measurement_temperature 113(2)
_cell_measurement_theta_max 27.9464
_cell_measurement_theta_min 1.8296
_cell_volume 1561.7(6)
_computing_cell_refinement crystalclear
_computing_data_collection crystalclear
_computing_data_reduction crystalclear
_computing_molecular_graphics 'Bruker SHELXTL'
_computing_publication_material 'Bruker SHELXTL'
_computing_structure_refinement 'SHELXL-97 (Sheldrick, 1997)'
_computing_structure_solution 'SHELXS-97 (Sheldrick, 1990)'
_diffrn_ambient_temperature 113(2)
_diffrn_measured_fraction_theta_full 0.999
_diffrn_measured_fraction_theta_max 0.999
_diffrn_measurement_device_type 'rigaku saturn'
_diffrn_radiation_type MoK\a
_diffrn_radiation_wavelength 0.71073
_diffrn_reflns_av_R_equivalents 0.0504
_diffrn_reflns_av_unetI/netI 0.0396
_diffrn_reflns_Laue_measured_fraction_full 0.999
_diffrn_reflns_Laue_measured_fraction_max 0.999
_diffrn_reflns_limit_h_max 17
_diffrn_reflns_limit_h_min -17
_diffrn_reflns_limit_k_max 25
_diffrn_reflns_limit_k_min -27
_diffrn_reflns_limit_l_max 7
_diffrn_reflns_limit_l_min -7
_diffrn_reflns_number 18599
_diffrn_reflns_point_group_measured_fraction_full 0.999
_diffrn_reflns_point_group_measured_fraction_max 0.999
_diffrn_reflns_theta_full 25.242
_diffrn_reflns_theta_max 27.892
_diffrn_reflns_theta_min 1.830
_diffrn_standards_decay_% 0
_diffrn_standards_interval_count 0
_diffrn_standards_interval_time 0
_diffrn_standards_number 0
_exptl_absorpt_coefficient_mu 0.092
_exptl_absorpt_correction_T_max 1.0000
_exptl_absorpt_correction_T_min 0.8743
_exptl_absorpt_correction_type multi-scan
_exptl_absorpt_process_details crystalclear
_exptl_crystal_density_diffrn 1.328
_exptl_crystal_F_000 664
_exptl_crystal_size_max 0.200
_exptl_crystal_size_mid 0.180
_exptl_crystal_size_min 0.120
_refine_diff_density_max 0.235
_refine_diff_density_min -0.218
_refine_diff_density_rms 0.045
_refine_ls_extinction_coef 0.031(4)
_refine_ls_extinction_expression Fc^*^=kFc[1+0.001xFc^2^\l^3^/sin(2\q)]^-1/4^
_refine_ls_extinction_method 'SHELXL-2014/8 (Sheldrick 2014'
_refine_ls_goodness_of_fit_ref 1.038
_refine_ls_hydrogen_treatment constr
_refine_ls_matrix_type full
_refine_ls_number_parameters 212
_refine_ls_number_reflns 3735
_refine_ls_number_restraints 0
_refine_ls_restrained_S_all 1.038
_refine_ls_R_factor_all 0.0652
_refine_ls_R_factor_gt 0.0484
_refine_ls_shift/su_max 0.003
_refine_ls_shift/su_mean 0.001
_refine_ls_structure_factor_coef Fsqd
_refine_ls_weighting_details 'w=1/[\s^2^(Fo^2^)+(0.0718P)^2^] where P=(Fo^2^+2Fc^2^)/3'
_refine_ls_weighting_scheme calc
_refine_ls_wR_factor_gt 0.1175
_refine_ls_wR_factor_ref 0.1283
_reflns_Friedel_coverage 0.000
_reflns_number_gt 2813
_reflns_number_total 3735
_reflns_threshold_expression 'I > 2\s(I)'
_cod_data_source_file ja8b13403_si_002.cif
_cod_data_source_block R20180625B1
_cod_depositor_comments
;
The following automatic conversions were performed:

'_exptl_absorpt_correction_type' value 'Multi-scan' changed to
'multi-scan' according to
/home/data/users/saulius/crontab/automatic-downloads/current/ACS/lib/dictionaries/cif_core.dic
dictionary named 'cif_core.dic' version 2.4.2 from 2011-04-26.

Automatic conversion script
Id: cif_fix_values 4973 2017-02-22 13:04:09Z antanas 
;
_cod_original_cell_volume 1561.8(5)
_cod_database_code 4127937
_shelx_shelxl_version_number 2014/8
_shelx_space_group_comment
;
The symmetry employed for this shelxl refinement is uniquely defined
by the following loop, which should always be used as a source of
symmetry information in preference to the above space-group names.
They are only intended as comments.
;
_shelx_estimated_absorpt_t_min 0.982
_shelx_estimated_absorpt_t_max 0.989

loop_
_space_group_symop_operation_xyz
'x, y, z'
'-x, y+1/2, -z+1/2'
'-x, -y, -z'
'x, -y-1/2, z-1/2'

loop_
_atom_site_label
_atom_site_type_symbol
_atom_site_fract_x
_atom_site_fract_y
_atom_site_fract_z
_atom_site_U_iso_or_equiv
_atom_site_adp_type
_atom_site_occupancy
_atom_site_site_symmetry_order
_atom_site_calc_flag
_atom_site_refinement_flags_posn
_atom_site_refinement_flags_adp
O1 O 0.33082(7) 0.65236(5) 0.78244(16) 0.0351(3) Uani 1 1 d . .
O2 O 0.24490(7) 0.51673(5) 0.17621(16) 0.0343(3) Uani 1 1 d . .
O3 O 0.35156(7) 0.48039(5) -0.07563(16) 0.0361(3) Uani 1 1 d . .
O4 O 1.06078(7) 0.67411(5) 0.59653(16) 0.0346(3) Uani 1 1 d . .
C1 C 0.29079(11) 0.69112(7) 0.9578(2) 0.0363(4) Uani 1 1 d . .
H1A H 0.3175 0.6758 1.1134 0.054 Uiso 1 1 calc R U
H1B H 0.2169 0.6877 0.9424 0.054 Uiso 1 1 calc R U
H1C H 0.3105 0.7365 0.9382 0.054 Uiso 1 1 calc R U
C2 C 0.43339(10) 0.65377(6) 0.7693(2) 0.0269(3) Uani 1 1 d . .
C3 C 0.50007(11) 0.69017(7) 0.9177(2) 0.0310(3) Uani 1 1 d . .
H3 H 0.4758 0.7147 1.0413 0.037 Uiso 1 1 calc R U
C4 C 0.60175(11) 0.69064(6) 0.8851(2) 0.0298(3) Uani 1 1 d . .
H4 H 0.6465 0.7159 0.9875 0.036 Uiso 1 1 calc R U
C5 C 0.64116(10) 0.65524(6) 0.7066(2) 0.0239(3) Uani 1 1 d . .
C6 C 0.57310(10) 0.61797(6) 0.5634(2) 0.0247(3) Uani 1 1 d . .
H6 H 0.5981 0.5927 0.4426 0.030 Uiso 1 1 calc R U
C7 C 0.46985(10) 0.61618(6) 0.5900(2) 0.0247(3) Uani 1 1 d . .
C8 C 0.39807(10) 0.57770(6) 0.4377(2) 0.0263(3) Uani 1 1 d . .
H8 H 0.3310 0.5753 0.4820 0.032 Uiso 1 1 calc R U
C9 C 0.41622(10) 0.54578(6) 0.2444(2) 0.0277(3) Uani 1 1 d . .
H9 H 0.4832 0.5456 0.1988 0.033 Uiso 1 1 calc R U
C10 C 0.33710(10) 0.51082(6) 0.0983(2) 0.0267(3) Uani 1 1 d . .
C11 C 0.16282(11) 0.48527(7) 0.0369(2) 0.0344(3) Uani 1 1 d . .
H11A H 0.1074 0.4760 0.1363 0.041 Uiso 1 1 calc R U
H11B H 0.1867 0.4435 -0.0226 0.041 Uiso 1 1 calc R U
C12 C 0.12371(13) 0.52688(8) -0.1651(3) 0.0492(4) Uani 1 1 d . .
H12A H 0.1011 0.5685 -0.1064 0.074 Uiso 1 1 calc R U
H12B H 0.0667 0.5051 -0.2538 0.074 Uiso 1 1 calc R U
H12C H 0.1777 0.5343 -0.2677 0.074 Uiso 1 1 calc R U
C13 C 0.75109(10) 0.65814(6) 0.6733(2) 0.0238(3) Uani 1 1 d . .
C14 C 0.79022(10) 0.63324(7) 0.4748(2) 0.0309(3) Uani 1 1 d . .
H14 H 0.7455 0.6131 0.3575 0.037 Uiso 1 1 calc R U
C15 C 0.89248(10) 0.63679(7) 0.4421(2) 0.0319(3) Uani 1 1 d . .
H15 H 0.9167 0.6193 0.3045 0.038 Uiso 1 1 calc R U
C16 C 0.95887(10) 0.66596(6) 0.6108(2) 0.0273(3) Uani 1 1 d . .
C17 C 0.92214(10) 0.69100(6) 0.8097(2) 0.0292(3) Uani 1 1 d . .
H17 H 0.9673 0.7110 0.9266 0.035 Uiso 1 1 calc R U
C18 C 0.82065(10) 0.68728(6) 0.8404(2) 0.0284(3) Uani 1 1 d . .
H18 H 0.7972 0.7049 0.9785 0.034 Uiso 1 1 calc R U
C19 C 1.10261(11) 0.64898(8) 0.3963(3) 0.0438(4) Uani 1 1 d . .
H19A H 1.0873 0.6026 0.3813 0.066 Uiso 1 1 calc R U
H19B H 1.1761 0.6552 0.4133 0.066 Uiso 1 1 calc R U
H19C H 1.0733 0.6718 0.2558 0.066 Uiso 1 1 calc R U

loop_
_atom_site_aniso_label
_atom_site_aniso_U_11
_atom_site_aniso_U_22
_atom_site_aniso_U_33
_atom_site_aniso_U_23
_atom_site_aniso_U_13
_atom_site_aniso_U_12
O1 0.0269(5) 0.0434(6) 0.0360(6) -0.0124(4) 0.0079(4) 0.0009(4)
O2 0.0244(5) 0.0415(6) 0.0373(6) -0.0107(4) 0.0047(4) -0.0056(4)
O3 0.0309(6) 0.0441(6) 0.0329(5) -0.0146(5) 0.0016(4) 0.0004(5)
O4 0.0253(5) 0.0409(6) 0.0372(6) -0.0022(4) 0.0006(4) -0.0030(4)
C1 0.0364(8) 0.0398(8) 0.0341(8) -0.0047(6) 0.0105(6) 0.0060(7)
C2 0.0285(7) 0.0266(7) 0.0261(7) 0.0007(5) 0.0053(5) 0.0011(5)
C3 0.0348(8) 0.0311(7) 0.0275(7) -0.0079(6) 0.0060(6) 0.0001(6)
C4 0.0323(7) 0.0296(7) 0.0270(7) -0.0067(5) -0.0002(6) -0.0034(6)
C5 0.0279(7) 0.0221(6) 0.0214(6) 0.0013(5) 0.0008(5) -0.0001(5)
C6 0.0286(7) 0.0234(6) 0.0222(6) -0.0008(5) 0.0025(5) 0.0003(5)
C7 0.0289(7) 0.0227(6) 0.0225(6) -0.0002(5) 0.0018(5) 0.0001(5)
C8 0.0235(6) 0.0280(7) 0.0275(7) -0.0003(5) 0.0026(5) -0.0005(5)
C9 0.0222(7) 0.0318(7) 0.0292(7) -0.0022(5) 0.0023(5) -0.0007(5)
C10 0.0259(7) 0.0257(7) 0.0286(7) 0.0010(5) 0.0029(5) 0.0014(5)
C11 0.0263(7) 0.0371(8) 0.0393(8) -0.0043(6) 0.0001(6) -0.0086(6)
C12 0.0380(9) 0.0432(9) 0.0638(11) 0.0063(8) -0.0091(8) -0.0019(7)
C13 0.0278(7) 0.0208(6) 0.0222(6) 0.0013(5) -0.0005(5) -0.0012(5)
C14 0.0287(7) 0.0374(8) 0.0261(7) -0.0064(6) 0.0001(6) -0.0066(6)
C15 0.0306(7) 0.0375(8) 0.0276(7) -0.0054(6) 0.0032(6) -0.0035(6)
C16 0.0250(7) 0.0261(7) 0.0302(7) 0.0040(5) -0.0005(6) -0.0009(5)
C17 0.0303(7) 0.0272(7) 0.0283(7) -0.0030(5) -0.0063(6) -0.0018(6)
C18 0.0316(7) 0.0272(7) 0.0257(7) -0.0037(5) -0.0010(6) 0.0013(6)
C19 0.0296(8) 0.0654(11) 0.0370(8) 0.0022(7) 0.0060(7) 0.0018(8)

loop_
_atom_type_symbol
_atom_type_description
_atom_type_scat_dispersion_real
_atom_type_scat_dispersion_imag
_atom_type_scat_source
C C 0.0033 0.0016 'International Tables Vol C Tables 4.2.6.8 and 6.1.1.4'
H H 0.0000 0.0000 'International Tables Vol C Tables 4.2.6.8 and 6.1.1.4'
O O 0.0106 0.0060 'International Tables Vol C Tables 4.2.6.8 and 6.1.1.4'

loop_
_geom_angle_atom_site_label_1
_geom_angle_atom_site_label_2
_geom_angle_atom_site_label_3
_geom_angle
C2 O1 C1 117.70(11)
C10 O2 C11 116.04(10)
C16 O4 C19 117.79(11)
O1 C1 H1A 109.5
O1 C1 H1B 109.5
H1A C1 H1B 109.5
O1 C1 H1C 109.5
H1A C1 H1C 109.5
H1B C1 H1C 109.5
O1 C2 C3 123.86(12)
O1 C2 C7 116.08(12)
C3 C2 C7 120.06(12)
C4 C3 C2 119.76(12)
C4 C3 H3 120.1
C2 C3 H3 120.1
C3 C4 C5 122.25(12)
C3 C4 H4 118.9
C5 C4 H4 118.9
C6 C5 C4 116.88(12)
C6 C5 C13 122.38(11)
C4 C5 C13 120.74(12)
C5 C6 C7 122.73(12)
C5 C6 H6 118.6
C7 C6 H6 118.6
C6 C7 C2 118.28(12)
C6 C7 C8 122.79(11)
C2 C7 C8 118.92(12)
C9 C8 C7 127.29(12)
C9 C8 H8 116.4
C7 C8 H8 116.4
C8 C9 C10 122.79(12)
C8 C9 H9 118.6
C10 C9 H9 118.6
O3 C10 O2 122.67(12)
O3 C10 C9 124.35(13)
O2 C10 C9 112.98(11)
O2 C11 C12 111.08(12)
O2 C11 H11A 109.4
C12 C11 H11A 109.4
O2 C11 H11B 109.4
C12 C11 H11B 109.4
H11A C11 H11B 108.0
C11 C12 H12A 109.5
C11 C12 H12B 109.5
H12A C12 H12B 109.5
C11 C12 H12C 109.5
H12A C12 H12C 109.5
H12B C12 H12C 109.5
C14 C13 C18 116.32(12)
C14 C13 C5 122.33(12)
C18 C13 C5 121.35(12)
C15 C14 C13 122.34(12)
C15 C14 H14 118.8
C13 C14 H14 118.8
C16 C15 C14 119.70(12)
C16 C15 H15 120.2
C14 C15 H15 120.2
O4 C16 C17 115.45(12)
O4 C16 C15 125.34(12)
C17 C16 C15 119.19(13)
C18 C17 C16 120.65(12)
C18 C17 H17 119.7
C16 C17 H17 119.7
C17 C18 C13 121.80(12)
C17 C18 H18 119.1
C13 C18 H18 119.1
O4 C19 H19A 109.5
O4 C19 H19B 109.5
H19A C19 H19B 109.5
O4 C19 H19C 109.5
H19A C19 H19C 109.5
H19B C19 H19C 109.5

loop_
_geom_bond_atom_site_label_1
_geom_bond_atom_site_label_2
_geom_bond_distance
O1 C2 1.3716(15)
O1 C1 1.4249(15)
O2 C10 1.3476(16)
O2 C11 1.4431(16)
O3 C10 1.2078(15)
O4 C16 1.3738(15)
O4 C19 1.4186(17)
C1 H1A 0.9800
C1 H1B 0.9800
C1 H1C 0.9800
C2 C3 1.3892(19)
C2 C7 1.4083(17)
C3 C4 1.3805(19)
C3 H3 0.9500
C4 C5 1.3973(17)
C4 H4 0.9500
C5 C6 1.3934(18)
C5 C13 1.4912(18)
C6 C7 1.3942(18)
C6 H6 0.9500
C7 C8 1.4640(17)
C8 C9 1.3293(17)
C8 H8 0.9500
C9 C10 1.4696(18)
C9 H9 0.9500
C11 C12 1.494(2)
C11 H11A 0.9900
C11 H11B 0.9900
C12 H12A 0.9800
C12 H12B 0.9800
C12 H12C 0.9800
C13 C14 1.3918(18)
C13 C18 1.4017(18)
C14 C15 1.3901(18)
C14 H14 0.9500
C15 C16 1.3835(19)
C15 H15 0.9500
C16 C17 1.3808(18)
C17 C18 1.3775(18)
C17 H17 0.9500
C18 H18 0.9500
C19 H19A 0.9800
C19 H19B 0.9800
C19 H19C 0.9800

loop_
_geom_hbond_atom_site_label_D
_geom_hbond_atom_site_label_H
_geom_hbond_atom_site_label_A
_geom_hbond_distance_DH
_geom_hbond_distance_HA
_geom_hbond_distance_DA
_geom_hbond_angle_DHA
_geom_hbond_site_symmetry_A
C9 H9 O3 0.95 2.43 3.3608(18) 167.5 3_665

loop_
_geom_torsion_atom_site_label_1
_geom_torsion_atom_site_label_2
_geom_torsion_atom_site_label_3
_geom_torsion_atom_site_label_4
_geom_torsion
C1 O1 C2 C3 0.60(19)
C1 O1 C2 C7 -178.41(11)
O1 C2 C3 C4 -177.34(12)
C7 C2 C3 C4 1.6(2)
C2 C3 C4 C5 -0.3(2)
C3 C4 C5 C6 -1.14(19)
C3 C4 C5 C13 178.57(12)
C4 C5 C6 C7 1.25(18)
C13 C5 C6 C7 -178.46(11)
C5 C6 C7 C2 0.05(19)
C5 C6 C7 C8 179.19(11)
O1 C2 C7 C6 177.54(11)
C3 C2 C7 C6 -1.51(19)
O1 C2 C7 C8 -1.64(17)
C3 C2 C7 C8 179.31(12)
C6 C7 C8 C9 -7.8(2)
C2 C7 C8 C9 171.39(13)
C7 C8 C9 C10 -177.23(12)
C11 O2 C10 O3 -1.01(19)
C11 O2 C10 C9 178.14(11)
C8 C9 C10 O3 -178.55(13)
C8 C9 C10 O2 2.31(18)
C10 O2 C11 C12 -83.02(16)
C6 C5 C13 C14 11.37(19)
C4 C5 C13 C14 -168.33(12)
C6 C5 C13 C18 -169.63(12)
C4 C5 C13 C18 10.67(18)
C18 C13 C14 C15 -0.01(19)
C5 C13 C14 C15 179.04(12)
C13 C14 C15 C16 0.0(2)
C19 O4 C16 C17 179.68(12)
C19 O4 C16 C15 -2.03(19)
C14 C15 C16 O4 -178.11(12)
C14 C15 C16 C17 0.1(2)
O4 C16 C17 C18 178.24(12)
C15 C16 C17 C18 -0.17(19)
C16 C17 C18 C13 0.1(2)
C14 C13 C18 C17 -0.04(19)
C5 C13 C18 C17 -179.09(12)
